data_2226833
loop_
_publ_author_name
'Cheng, Xian-Chao'
'Hou, Jing-Jing'
'Wang, Run-Ling'
'Dong, Wei-Li'

_publ_section_title
;
 3-Hydroxymethyl-1-(4-methoxyphenyl)imidazolidine-2,4-dione
;
_journal_coeditor_code CV2742
_journal_issue 8
_journal_name_full 'Acta Crystallographica Section E'
_journal_page_first o2027
_journal_paper_doi 10.1107/S1600536810026838
_journal_volume 66
_journal_year 2010
_chemical_formula_iupac 'C11 H12 N2 O4'
_chemical_formula_moiety 'C11 H12 N2 O4'
_chemical_formula_sum 'C11 H12 N2 O4'
_chemical_formula_weight 236.23
_chemical_name_systematic
;
3-Hydroxymethyl-1-(4-methoxyphenyl)imidazolidine-2,4-dione
;
_space_group_IT_number 14
_symmetry_cell_setting monoclinic
_symmetry_space_group_name_Hall '-P 2ybc'
_symmetry_space_group_name_H-M 'P 1 21/c 1'
_atom_sites_solution_hydrogens geom
_atom_sites_solution_primary direct
_atom_sites_solution_secondary difmap
_audit_creation_method SHELXL-97
_cell_angle_alpha 90.00
_cell_angle_beta 100.52(3)
_cell_angle_gamma 90.00
_cell_formula_units_Z 4
_cell_length_a 21.280(4)
_cell_length_b 6.3309(13)
_cell_length_c 7.8813(16)
_cell_measurement_reflns_used 2988
_cell_measurement_temperature 113(2)
_cell_measurement_theta_max 27.849
_cell_measurement_theta_min 1.947
_cell_volume 1043.9(4)
_computing_cell_refinement '<i>CrystalClear</i> (Rigaku, 2005)'
_computing_data_collection '<i>CrystalClear</i> (Rigaku, 2005)'
_computing_data_reduction '<i>CrystalClear</i> (Rigaku, 2005)'
_computing_molecular_graphics 'SHELXTL (Sheldrick, 2008)'
_computing_publication_material 'SHELXTL (Sheldrick, 2008)'
_computing_structure_refinement 'SHELXTL (Sheldrick, 2008)'
_computing_structure_solution 'SHELXTL (Sheldrick, 2008)'
_diffrn_ambient_temperature 113(2)
_diffrn_detector_area_resol_mean 7.31
_diffrn_measured_fraction_theta_full 0.997
_diffrn_measured_fraction_theta_max 0.997
_diffrn_measurement_device_type 'Rigaku Saturn CCD area-detector'
_diffrn_measurement_method '\w and \f scans'
_diffrn_radiation_monochromator confocal
_diffrn_radiation_source 'rotating anode'
_diffrn_radiation_type MoK\a
_diffrn_radiation_wavelength 0.71073
_diffrn_reflns_av_R_equivalents 0.0416
_diffrn_reflns_av_sigmaI/netI 0.0358
_diffrn_reflns_limit_h_max 23
_diffrn_reflns_limit_h_min -25
_diffrn_reflns_limit_k_max 7
_diffrn_reflns_limit_k_min -7
_diffrn_reflns_limit_l_max 9
_diffrn_reflns_limit_l_min -7
_diffrn_reflns_number 7503
_diffrn_reflns_theta_full 25.02
_diffrn_reflns_theta_max 25.02
_diffrn_reflns_theta_min 1.95
_diffrn_standards_decay_% 0
_diffrn_standards_interval_count 0
_diffrn_standards_interval_time 0
_diffrn_standards_number 0
_exptl_absorpt_coefficient_mu 0.116
_exptl_absorpt_correction_T_max 0.9862
_exptl_absorpt_correction_T_min 0.9771
_exptl_absorpt_correction_type multi-scan
_exptl_absorpt_process_details '(<i>CrystalClear</i>; Rigaku, 2005)'
_exptl_crystal_colour colorless
_exptl_crystal_density_diffrn 1.503
_exptl_crystal_density_method 'not measured'
_exptl_crystal_description Platelet
_exptl_crystal_F_000 496
_exptl_crystal_size_max 0.20
_exptl_crystal_size_mid 0.18
_exptl_crystal_size_min 0.12
_refine_diff_density_max 0.183
_refine_diff_density_min -0.231
_refine_ls_extinction_method none
_refine_ls_goodness_of_fit_ref 1.091
_refine_ls_hydrogen_treatment constr
_refine_ls_matrix_type full
_refine_ls_number_parameters 156
_refine_ls_number_reflns 1841
_refine_ls_number_restraints 0
_refine_ls_restrained_S_all 1.091
_refine_ls_R_factor_all 0.0459
_refine_ls_R_factor_gt 0.0391
_refine_ls_shift/su_max 0.000
_refine_ls_shift/su_mean 0.000
_refine_ls_structure_factor_coef Fsqd
_refine_ls_weighting_details 'calc w=1/[\s^2^(Fo^2^)+(0.0696P)^2^+0.0281P] where P=(Fo^2^+2Fc^2^)/3'
_refine_ls_weighting_scheme calc
_refine_ls_wR_factor_gt 0.1058
_refine_ls_wR_factor_ref 0.1122
_reflns_number_gt 1540
_reflns_number_total 1841
_reflns_threshold_expression I>2sigma(I)
_cod_data_source_file cv2742.cif
_cod_data_source_block I
_cod_original_sg_symbol_H-M 'P 21/c'
_cod_database_code 2226833
_cod_database_fobs_code 2226833

loop_
_symmetry_equiv_pos_as_xyz
'x, y, z'
'-x, y+1/2, -z+1/2'
'-x, -y, -z'
'x, -y-1/2, z-1/2'

loop_
_atom_site_type_symbol
_atom_site_label
_atom_site_fract_x
_atom_site_fract_y
_atom_site_fract_z
_atom_site_U_iso_or_equiv
_atom_site_adp_type
_atom_site_calc_flag
_atom_site_refinement_flags
_atom_site_occupancy
_atom_site_disorder_assembly
_atom_site_disorder_group
O O1 0.06206(5) 0.43299(18) 0.14946(13) 0.0262(3) Uani d . 1 . .
O O2 0.31479(5) 0.92240(17) 0.56402(13) 0.0239(3) Uani d . 1 . .
O O3 0.41891(6) 0.98695(18) 0.93286(14) 0.0310(3) Uani d . 1 . .
H H3 0.4247 1.1116 0.9119 0.046 Uiso calc R 1 . .
O O4 0.43355(5) 0.41010(18) 0.88227(13) 0.0263(3) Uani d . 1 . .
N N1 0.29378(6) 0.5666(2) 0.60155(15) 0.0189(3) Uani d . 1 . .
N N2 0.38408(6) 0.7058(2) 0.74760(15) 0.0198(3) Uani d . 1 . .
C C1 0.02888(8) 0.2377(3) 0.1525(2) 0.0333(4) Uani d . 1 . .
H H1A 0.0536 0.1259 0.1151 0.050 Uiso calc R 1 . .
H H1B -0.0118 0.2463 0.0767 0.050 Uiso calc R 1 . .
H H1C 0.0225 0.2095 0.2679 0.050 Uiso calc R 1 . .
C C2 0.11895(7) 0.4547(3) 0.26381(19) 0.0207(4) Uani d . 1 . .
C C3 0.14827(7) 0.6511(3) 0.26585(19) 0.0229(4) Uani d . 1 . .
H H3A 0.1292 0.7568 0.1921 0.027 Uiso calc R 1 . .
C C4 0.20547(7) 0.6918(3) 0.37598(19) 0.0216(4) Uani d . 1 . .
H H4 0.2243 0.8244 0.3768 0.026 Uiso calc R 1 . .
C C5 0.23490(7) 0.5332(3) 0.48603(18) 0.0188(4) Uani d . 1 . .
C C6 0.20577(7) 0.3369(3) 0.48223(18) 0.0208(4) Uani d . 1 . .
H H6 0.2252 0.2302 0.5544 0.025 Uiso calc R 1 . .
C C7 0.14802(7) 0.2966(3) 0.3726(2) 0.0234(4) Uani d . 1 . .
H H7 0.1290 0.1644 0.3722 0.028 Uiso calc R 1 . .
C C8 0.32780(7) 0.7496(2) 0.62781(19) 0.0188(4) Uani d . 1 . .
C C9 0.38857(7) 0.4969(3) 0.78904(18) 0.0208(4) Uani d . 1 . .
C C10 0.32821(7) 0.3927(3) 0.69862(18) 0.0208(4) Uani d . 1 . .
H H10A 0.3374 0.2813 0.6222 0.025 Uiso calc R 1 . .
H H10B 0.3041 0.3342 0.7807 0.025 Uiso calc R 1 . .
C C11 0.43450(7) 0.8604(3) 0.79990(19) 0.0237(4) Uani d . 1 . .
H H11A 0.4748 0.7887 0.8400 0.028 Uiso calc R 1 . .
H H11B 0.4392 0.9482 0.7021 0.028 Uiso calc R 1 . .

loop_
_atom_site_aniso_label
_atom_site_aniso_U_11
_atom_site_aniso_U_22
_atom_site_aniso_U_33
_atom_site_aniso_U_12
_atom_site_aniso_U_13
_atom_site_aniso_U_23
O1 0.0191(6) 0.0278(7) 0.0292(6) -0.0026(5) -0.0022(5) -0.0004(5)
O2 0.0255(6) 0.0176(6) 0.0282(6) -0.0021(5) 0.0038(5) 0.0026(5)
O3 0.0468(8) 0.0223(7) 0.0258(6) -0.0109(6) 0.0117(5) -0.0066(5)
O4 0.0242(6) 0.0259(7) 0.0264(6) 0.0028(5) -0.0021(5) -0.0016(5)
N1 0.0182(7) 0.0165(7) 0.0207(7) -0.0004(5) 0.0000(5) 0.0008(5)
N2 0.0198(7) 0.0196(7) 0.0196(7) -0.0036(5) 0.0026(5) -0.0025(5)
C1 0.0251(9) 0.0371(11) 0.0347(9) -0.0111(8) -0.0024(7) 0.0010(8)
C2 0.0170(8) 0.0262(9) 0.0189(8) 0.0003(6) 0.0029(6) -0.0035(7)
C3 0.0215(8) 0.0233(9) 0.0234(8) 0.0019(7) 0.0028(6) 0.0033(7)
C4 0.0213(8) 0.0189(8) 0.0247(8) -0.0008(6) 0.0046(6) 0.0014(7)
C5 0.0180(8) 0.0214(8) 0.0175(8) -0.0004(6) 0.0048(6) -0.0021(6)
C6 0.0207(8) 0.0195(9) 0.0216(8) 0.0005(6) 0.0024(6) 0.0019(6)
C7 0.0231(8) 0.0208(9) 0.0262(8) -0.0049(7) 0.0040(6) -0.0017(7)
C8 0.0188(8) 0.0205(8) 0.0182(8) -0.0021(6) 0.0063(6) -0.0023(6)
C9 0.0224(8) 0.0222(9) 0.0182(8) 0.0012(7) 0.0049(6) -0.0027(6)
C10 0.0222(8) 0.0181(8) 0.0211(8) 0.0004(6) 0.0017(6) -0.0001(6)
C11 0.0206(8) 0.0267(9) 0.0235(8) -0.0069(7) 0.0032(6) -0.0034(7)

loop_
_atom_type_symbol
_atom_type_description
_atom_type_scat_dispersion_real
_atom_type_scat_dispersion_imag
_atom_type_scat_source
C C 0.0033 0.0016 'International Tables Vol C Tables 4.2.6.8 and 6.1.1.4'
H H 0.0000 0.0000 'International Tables Vol C Tables 4.2.6.8 and 6.1.1.4'
N N 0.0061 0.0033 'International Tables Vol C Tables 4.2.6.8 and 6.1.1.4'
O O 0.0106 0.0060 'International Tables Vol C Tables 4.2.6.8 and 6.1.1.4'

loop_
_geom_angle_atom_site_label_1
_geom_angle_atom_site_label_2
_geom_angle_atom_site_label_3
_geom_angle_site_symmetry_1
_geom_angle_site_symmetry_3
_geom_angle
_geom_angle_publ_flag
C2 O1 C1 . . 117.01(13) ?
C11 O3 H3 . . 109.5 ?
C8 N1 C5 . . 127.24(13) ?
C8 N1 C10 . . 111.11(12) ?
C5 N1 C10 . . 121.46(13) ?
C9 N2 C8 . . 111.44(12) ?
C9 N2 C11 . . 124.73(13) ?
C8 N2 C11 . . 123.31(13) ?
O1 C1 H1A . . 109.5 ?
O1 C1 H1B . . 109.5 ?
H1A C1 H1B . . 109.5 ?
O1 C1 H1C . . 109.5 ?
H1A C1 H1C . . 109.5 ?
H1B C1 H1C . . 109.5 ?
O1 C2 C7 . . 124.84(15) ?
O1 C2 C3 . . 115.85(14) ?
C7 C2 C3 . . 119.31(15) ?
C4 C3 C2 . . 121.01(15) ?
C4 C3 H3A . . 119.5 ?
C2 C3 H3A . . 119.5 ?
C3 C4 C5 . . 119.91(15) ?
C3 C4 H4 . . 120.0 ?
C5 C4 H4 . . 120.0 ?
C6 C5 C4 . . 118.84(14) ?
C6 C5 N1 . . 119.00(14) ?
C4 C5 N1 . . 122.16(14) ?
C5 C6 C7 . . 121.23(15) ?
C5 C6 H6 . . 119.4 ?
C7 C6 H6 . . 119.4 ?
C2 C7 C6 . . 119.68(15) ?
C2 C7 H7 . . 120.2 ?
C6 C7 H7 . . 120.2 ?
O2 C8 N1 . . 128.95(14) ?
O2 C8 N2 . . 123.76(14) ?
N1 C8 N2 . . 107.30(13) ?
O4 C9 N2 . . 126.35(15) ?
O4 C9 C10 . . 126.42(16) ?
N2 C9 C10 . . 107.23(12) ?
N1 C10 C9 . . 102.77(13) ?
N1 C10 H10A . . 111.2 ?
C9 C10 H10A . . 111.2 ?
N1 C10 H10B . . 111.2 ?
C9 C10 H10B . . 111.2 ?
H10A C10 H10B . . 109.1 ?
O3 C11 N2 . . 109.40(12) ?
O3 C11 H11A . . 109.8 ?
N2 C11 H11A . . 109.8 ?
O3 C11 H11B . . 109.8 ?
N2 C11 H11B . . 109.8 ?
H11A C11 H11B . . 108.2 ?

loop_
_geom_bond_atom_site_label_1
_geom_bond_atom_site_label_2
_geom_bond_site_symmetry_2
_geom_bond_distance
_geom_bond_publ_flag
O1 C2 . 1.3778(18) ?
O1 C1 . 1.426(2) ?
O2 C8 . 1.2147(19) ?
O3 C11 . 1.406(2) ?
O3 H3 . 0.8200 ?
O4 C9 . 1.2252(19) ?
N1 C8 . 1.3614(19) ?
N1 C5 . 1.4238(19) ?
N1 C10 . 1.460(2) ?
N2 C9 . 1.361(2) ?
N2 C8 . 1.411(2) ?
N2 C11 . 1.4556(19) ?
C1 H1A . 0.9600 ?
C1 H1B . 0.9600 ?
C1 H1C . 0.9600 ?
C2 C7 . 1.388(2) ?
C2 C3 . 1.390(2) ?
C3 C4 . 1.384(2) ?
C3 H3A . 0.9300 ?
C4 C5 . 1.398(2) ?
C4 H4 . 0.9300 ?
C5 C6 . 1.387(2) ?
C6 C7 . 1.391(2) ?
C6 H6 . 0.9300 ?
C7 H7 . 0.9300 ?
C9 C10 . 1.503(2) ?
C10 H10A . 0.9700 ?
C10 H10B . 0.9700 ?
C11 H11A . 0.9700 ?
C11 H11B . 0.9700 ?

loop_
_geom_hbond_atom_site_label_D
_geom_hbond_atom_site_label_H
_geom_hbond_atom_site_label_A
_geom_hbond_site_symmetry_A
_geom_hbond_distance_DH
_geom_hbond_distance_HA
_geom_hbond_distance_DA
_geom_hbond_angle_DHA
O3 H3 O4 1_565 0.82 1.92 2.7346(17) 174.0

loop_
_geom_torsion_atom_site_label_1
_geom_torsion_atom_site_label_2
_geom_torsion_atom_site_label_3
_geom_torsion_atom_site_label_4
_geom_torsion_site_symmetry_1
_geom_torsion_site_symmetry_2
_geom_torsion_site_symmetry_3
_geom_torsion_site_symmetry_4
_geom_torsion
_geom_torsion_publ_flag
C1 O1 C2 C7 . . . . 4.5(2) ?
C1 O1 C2 C3 . . . . -176.06(14) ?
O1 C2 C3 C4 . . . . 179.71(13) ?
C7 C2 C3 C4 . . . . -0.8(2) ?
C2 C3 C4 C5 . . . . 0.7(2) ?
C3 C4 C5 C6 . . . . 0.0(2) ?
C3 C4 C5 N1 . . . . 179.89(14) ?
C8 N1 C5 C6 . . . . -177.26(14) ?
C10 N1 C5 C6 . . . . 8.2(2) ?
C8 N1 C5 C4 . . . . 2.8(2) ?
C10 N1 C5 C4 . . . . -171.66(14) ?
C4 C5 C6 C7 . . . . -0.5(2) ?
N1 C5 C6 C7 . . . . 179.56(14) ?
O1 C2 C7 C6 . . . . 179.69(13) ?
C3 C2 C7 C6 . . . . 0.2(2) ?
C5 C6 C7 C2 . . . . 0.4(2) ?
C5 N1 C8 O2 . . . . 2.5(3) ?
C10 N1 C8 O2 . . . . 177.46(15) ?
C5 N1 C8 N2 . . . . -177.40(13) ?
C10 N1 C8 N2 . . . . -2.44(17) ?
C9 N2 C8 O2 . . . . -175.85(14) ?
C11 N2 C8 O2 . . . . -3.8(2) ?
C9 N2 C8 N1 . . . . 4.06(17) ?
C11 N2 C8 N1 . . . . 176.11(12) ?
C8 N2 C9 O4 . . . . 175.87(14) ?
C11 N2 C9 O4 . . . . 4.0(2) ?
C8 N2 C9 C10 . . . . -3.93(17) ?
C11 N2 C9 C10 . . . . -175.84(12) ?
C8 N1 C10 C9 . . . . 0.15(15) ?
C5 N1 C10 C9 . . . . 175.45(13) ?
O4 C9 C10 N1 . . . . -177.52(15) ?
N2 C9 C10 N1 . . . . 2.27(15) ?
C9 N2 C11 O3 . . . . -105.04(16) ?
C8 N2 C11 O3 . . . . 83.98(17) ?

loop_
_cod_related_entry_id
_cod_related_entry_database
_cod_related_entry_code
1 ChemSpider 24745512
